data_7110421
loop_
_publ_author_name
'Constable, Edwin C.'
'Housecroft, Catherine E.'
'Kulke, Torsten'
'Baum, Gerhard'
'Fenske, Dieter'

_publ_section_title
;
 Chiral 1,2-ethanediyl-spaced quaterpyridines give a library of cyclic and
 double helicates with copper(I)
;
_journal_issue 2
_journal_name_full 'Chemical Communications'
_journal_page_first 195
_journal_paper_doi 10.1039/a809230c
_journal_year 1999
_chemical_formula_sum 'C109.5 H116.25 Cu3 F18 N12.75 P3'
_chemical_formula_weight 2236.43
_space_group_IT_number 199
_symmetry_cell_setting cubic
_symmetry_space_group_name_Hall 'I 2b 2c 3'
_symmetry_space_group_name_H-M 'I 21 3'
_atom_sites_solution_hydrogens geom
_atom_sites_solution_primary direct
_atom_sites_solution_secondary difmap
_audit_creation_method SHELXL-97
_cell_angle_alpha 90.00
_cell_angle_beta 90.00
_cell_angle_gamma 90.00
_cell_formula_units_Z 8
_cell_length_a 36.533(5)
_cell_length_b 36.533(5)
_cell_length_c 36.533(5)
_cell_measurement_temperature 200(2)
_cell_volume 48759(12)
_computing_cell_refinement 'STOE Software package'
_computing_data_reduction 'STOE Software package'
_computing_molecular_graphics 'SCHAKAL-92 (Keller, 1992)'
_computing_publication_material 'SHELXL-97 (Sheldrick, 1997)'
_computing_structure_refinement 'SHELXL-97 (Sheldrick, 1997)'
_computing_structure_solution 'SHELXS-97 (Sheldrick, 1990)'
_diffrn_ambient_temperature 200(2)
_diffrn_measured_fraction_theta_full 0.499
_diffrn_measured_fraction_theta_max 0.499
_diffrn_measurement_device_type 'STOE IPDS'
_diffrn_radiation_monochromator graphite
_diffrn_radiation_source 'rotating anode'
_diffrn_radiation_type MoK\a
_diffrn_radiation_wavelength 0.71073
_diffrn_reflns_av_R_equivalents 0.1090
_diffrn_reflns_av_sigmaI/netI 0.1486
_diffrn_reflns_limit_h_max 22
_diffrn_reflns_limit_h_min -39
_diffrn_reflns_limit_k_max 34
_diffrn_reflns_limit_k_min -39
_diffrn_reflns_limit_l_max 40
_diffrn_reflns_limit_l_min -37
_diffrn_reflns_number 41378
_diffrn_reflns_theta_full 23.30
_diffrn_reflns_theta_max 23.30
_diffrn_reflns_theta_min 1.58
_exptl_absorpt_coefficient_mu 0.633
_exptl_absorpt_correction_type none
_exptl_crystal_density_diffrn 1.219
_exptl_crystal_density_method 'not measured'
_exptl_crystal_F_000 18504
_refine_diff_density_max 1.406
_refine_diff_density_min -0.575
_refine_diff_density_rms 0.154
_refine_ls_abs_structure_details 'Flack H D (1983), Acta Cryst. A39, 876-881'
_refine_ls_abs_structure_Flack 0.02(4)
_refine_ls_extinction_method none
_refine_ls_goodness_of_fit_ref 1.144
_refine_ls_hydrogen_treatment mixed
_refine_ls_matrix_type full
_refine_ls_number_parameters 822
_refine_ls_number_reflns 11702
_refine_ls_number_restraints 273
_refine_ls_restrained_S_all 1.147
_refine_ls_R_factor_all 0.2037
_refine_ls_R_factor_gt 0.1098
_refine_ls_shift/su_max 1.637
_refine_ls_shift/su_mean 0.028
_refine_ls_structure_factor_coef Fsqd
_refine_ls_weighting_details 'w=1/[\s^2^(Fo^2^)+(0.1000P)^2^+0.0000P] where P=(Fo^2^+2Fc^2^)/3'
_refine_ls_weighting_scheme calc
_refine_ls_wR_factor_gt 0.2474
_refine_ls_wR_factor_ref 0.2730
_reflns_number_gt 4801
_reflns_number_total 11702
_reflns_threshold_expression >2sigma(I)
_cod_data_source_file 809230csup1.cif
_cod_data_source_block trimer
_cod_depositor_comments
;
The following automatic conversions were performed:

'_refine_ls_weighting_scheme' value 'calc
w=1/[\s^2^(Fo^2^)+(0.1000P)^2^+0.0000P] where P=(Fo^2^+2Fc^2^)/3' was
changed to 'calc'. New tag '_refine_ls_weighting_details' was
created. The value of the new tag was set to
'w=1/[\s^2^(Fo^2^)+(0.1000P)^2^+0.0000P] where P=(Fo^2^+2Fc^2^)/3'.

Automatic conversion script
Id: cif_fix_values 3143 2015-03-26 13:38:13Z robertas 
;
_cod_original_formula_sum 'C109.50 H116.25 Cu3 F18 N12.75 P3'
_cod_database_code 7110421

loop_
_symmetry_equiv_pos_as_xyz
'x, y, z'
'-x+1/2, -y, z+1/2'
'-x, y+1/2, -z+1/2'
'x+1/2, -y+1/2, -z'
'z, x, y'
'z+1/2, -x+1/2, -y'
'-z+1/2, -x, y+1/2'
'-z, x+1/2, -y+1/2'
'y, z, x'
'-y, z+1/2, -x+1/2'
'y+1/2, -z+1/2, -x'
'-y+1/2, -z, x+1/2'
'x+1/2, y+1/2, z+1/2'
'-x+1, -y+1/2, z+1'
'-x+1/2, y+1, -z+1'
'x+1, -y+1, -z+1/2'
'z+1/2, x+1/2, y+1/2'
'z+1, -x+1, -y+1/2'
'-z+1, -x+1/2, y+1'
'-z+1/2, x+1, -y+1'
'y+1/2, z+1/2, x+1/2'
'-y+1/2, z+1, -x+1'
'y+1, -z+1, -x+1/2'
'-y+1, -z+1/2, x+1'

loop_
_atom_site_label
_atom_site_type_symbol
_atom_site_fract_x
_atom_site_fract_y
_atom_site_fract_z
_atom_site_U_iso_or_equiv
_atom_site_adp_type
_atom_site_occupancy
_atom_site_calc_flag
_atom_site_refinement_flags
_atom_site_disorder_assembly
_atom_site_disorder_group
Cu1 Cu 0.10037(5) 0.34151(5) 0.75332(5) 0.0723(5) Uani 1 d . . .
C1 C 0.0835(7) 0.4122(6) 0.8867(6) 0.144(9) Uani 1 d . . .
H1A H 0.0859 0.4109 0.9134 0.216 Uiso 1 calc R . .
H1B H 0.0844 0.3874 0.8765 0.216 Uiso 1 calc R . .
H1C H 0.0600 0.4235 0.8804 0.216 Uiso 1 calc R . .
C2 C 0.1142(7) 0.4686(6) 0.8983(6) 0.160(10) Uani 1 d . . .
H2A H 0.1105 0.4594 0.9232 0.240 Uiso 1 calc R . .
H2B H 0.0939 0.4850 0.8918 0.240 Uiso 1 calc R . .
H2C H 0.1373 0.4821 0.8970 0.240 Uiso 1 calc R . .
C3 C 0.1153(7) 0.4354(5) 0.8707(7) 0.111(6) Uani 1 d . . .
C4 C 0.1540(7) 0.4201(7) 0.8700(6) 0.124(7) Uani 1 d . . .
H4 H 0.1697 0.4233 0.8922 0.149 Uiso 1 calc R . .
C5 C 0.1588(6) 0.4443(5) 0.8406(7) 0.118(7) Uani 1 d . . .
H5A H 0.1736 0.4342 0.8203 0.141 Uiso 1 calc R . .
H5B H 0.1678 0.4688 0.8479 0.141 Uiso 1 calc R . .
C6 C 0.1201(6) 0.4428(5) 0.8344(6) 0.098(6) Uani 1 d . . .
H6 H 0.1091 0.4665 0.8263 0.117 Uiso 1 calc R . .
C7 C 0.1106(5) 0.4113(4) 0.8108(5) 0.092(5) Uani 1 d . . .
H7A H 0.1164 0.4178 0.7851 0.111 Uiso 1 calc R . .
H7B H 0.0839 0.4072 0.8123 0.111 Uiso 1 calc R . .
C8 C 0.1295(4) 0.3768(5) 0.8199(4) 0.083(5) Uani 1 d . . .
C9 C 0.1503(5) 0.3788(5) 0.8521(5) 0.104(6) Uani 1 d . . .
C10 C 0.1700(6) 0.3484(7) 0.8639(6) 0.133(8) Uani 1 d . . .
H10 H 0.1859 0.3493 0.8844 0.159 Uiso 1 calc R . .
C11 C 0.1649(5) 0.3169(5) 0.8436(5) 0.105(6) Uani 1 d . . .
H11 H 0.1770 0.2950 0.8506 0.126 Uiso 1 calc R . .
C12 C 0.1420(4) 0.3168(4) 0.8129(4) 0.068(4) Uani 1 d . . .
N1 N 0.1258(4) 0.3466(4) 0.8023(3) 0.075(3) Uani 1 d . . .
C13 C 0.1391(4) 0.2858(5) 0.7904(5) 0.081(5) Uani 1 d . . .
C14 C 0.1531(4) 0.2491(5) 0.7991(6) 0.099(5) Uani 1 d . . .
H14 H 0.1657 0.2449 0.8214 0.119 Uiso 1 calc R . .
C15 C 0.1478(6) 0.2204(6) 0.7744(7) 0.113(7) Uani 1 d . . .
H15 H 0.1555 0.1963 0.7802 0.135 Uiso 1 calc R . .
C16 C 0.1313(5) 0.2279(5) 0.7423(6) 0.096(6) Uani 1 d . . .
H16 H 0.1297 0.2092 0.7243 0.116 Uiso 1 calc R . .
C17 C 0.1168(5) 0.2613(6) 0.7350(5) 0.095(6) Uani 1 d . . .
N2 N 0.1213(3) 0.2892(4) 0.7570(4) 0.079(4) Uani 1 d . . .
C18 C -0.0088(5) 0.3687(5) 0.8389(5) 0.100(5) Uani 1 d . . .
H18A H 0.0113 0.3732 0.8218 0.151 Uiso 1 calc R . .
H18B H 0.0011 0.3648 0.8635 0.151 Uiso 1 calc R . .
H18C H -0.0253 0.3899 0.8391 0.151 Uiso 1 calc R . .
C19 C -0.0626(6) 0.3237(5) 0.8513(6) 0.140(9) Uani 1 d . . .
H19A H -0.0737 0.3017 0.8408 0.210 Uiso 1 calc R . .
H19B H -0.0807 0.3435 0.8521 0.210 Uiso 1 calc R . .
H19C H -0.0541 0.3185 0.8762 0.210 Uiso 1 calc R . .
C20 C -0.0293(5) 0.3358(6) 0.8272(5) 0.100(6) Uani 1 d . . .
C21 C -0.0455(5) 0.3364(6) 0.7860(6) 0.103(6) Uani 1 d . . .
H21 H -0.0712 0.3454 0.7831 0.123 Uiso 1 calc R . .
C22 C -0.0400(6) 0.2958(6) 0.7838(7) 0.135(9) Uani 1 d . . .
H22A H -0.0313 0.2873 0.7596 0.162 Uiso 1 calc R . .
H22B H -0.0614 0.2814 0.7921 0.162 Uiso 1 calc R . .
C23 C -0.0090(6) 0.2990(5) 0.8131(6) 0.116(7) Uani 1 d . . .
H23 H -0.0071 0.2784 0.8310 0.139 Uiso 1 calc R . .
C24 C 0.0269(4) 0.3117(4) 0.7951(5) 0.099(6) Uani 1 d . . .
H24A H 0.0391 0.2905 0.7833 0.119 Uiso 1 calc R . .
H24B H 0.0436 0.3215 0.8141 0.119 Uiso 1 calc R . .
C25 C 0.0194(5) 0.3419(5) 0.7658(5) 0.088(5) Uani 1 d . . .
C26 C -0.0159(5) 0.3561(5) 0.7631(5) 0.086(5) Uani 1 d . . .
C27 C -0.0214(5) 0.3844(6) 0.7398(5) 0.104(6) Uani 1 d . . .
H27 H -0.0452 0.3943 0.7368 0.125 Uiso 1 calc R . .
C28 C 0.0074(5) 0.3985(5) 0.7205(4) 0.090(5) Uani 1 d . . .
H28 H 0.0037 0.4180 0.7037 0.108 Uiso 1 calc R . .
C29 C 0.0417(4) 0.3840(4) 0.7257(4) 0.065(4) Uani 1 d . . .
N3 N 0.0477(3) 0.3561(3) 0.7470(4) 0.076(3) Uani 1 d . . .
C30 C 0.0732(5) 0.3958(4) 0.7049(4) 0.073(4) Uani 1 d . . .
C31 C 0.0728(5) 0.4239(4) 0.6785(4) 0.082(5) Uani 1 d . . .
H31 H 0.0495 0.4346 0.6741 0.098 Uiso 1 calc R . .
C32 C 0.1018(6) 0.4385(7) 0.6576(7) 0.135(10) Uani 1 d . . .
H32 H 0.0998 0.4567 0.6391 0.162 Uiso 1 calc R . .
C33 C 0.1314(7) 0.4227(5) 0.6682(5) 0.121(9) Uani 1 d . . .
H33 H 0.1534 0.4300 0.6565 0.145 Uiso 1 calc R . .
C34 C 0.1349(5) 0.3918(4) 0.6993(4) 0.077(4) Uani 1 d . . .
N4 N 0.1064(3) 0.3813(3) 0.7157(3) 0.060(3) Uani 1 d . . .
C35 C 0.1715(4) 0.3749(4) 0.7093(4) 0.076(4) Uani 1 d . . .
H35A H 0.1837 0.3669 0.6864 0.091 Uiso 1 calc R . .
H35B H 0.1669 0.3527 0.7242 0.091 Uiso 1 calc R . .
C36 C 0.1991(5) 0.4004(5) 0.7311(4) 0.090(5) Uani 1 d . . .
H36A H 0.2032 0.4230 0.7168 0.107 Uiso 1 calc R . .
H36B H 0.1876 0.4074 0.7546 0.107 Uiso 1 calc R . .
Cu2 Cu 0.64846(5) 0.50518(5) 0.90406(5) 0.0753(5) Uani 1 d . . .
C37 C 0.7917(6) 0.5240(6) 0.9523(7) 0.148(9) Uani 1 d . . .
H37A H 0.7729 0.5082 0.9416 0.222 Uiso 1 calc R . .
H37B H 0.7888 0.5244 0.9790 0.222 Uiso 1 calc R . .
H37C H 0.8160 0.5144 0.9461 0.222 Uiso 1 calc R . .
C38 C 0.8176(5) 0.5853(6) 0.9549(8) 0.159(10) Uani 1 d . . .
H38A H 0.8406 0.5717 0.9530 0.239 Uiso 1 calc R . .
H38B H 0.8114 0.5889 0.9808 0.239 Uiso 1 calc R . .
H38C H 0.8203 0.6092 0.9430 0.239 Uiso 1 calc R . .
C39 C 0.7877(5) 0.5642(6) 0.9366(6) 0.104(6) Uani 1 d . . .
C40 C 0.7820(5) 0.5694(5) 0.8931(6) 0.107(6) Uani 1 d . . .
H40 H 0.8045 0.5749 0.8785 0.129 Uiso 1 calc R . .
C41 C 0.7581(5) 0.5998(5) 0.9003(6) 0.103(5) Uani 1 d . . .
H41A H 0.7369 0.6015 0.8835 0.124 Uiso 1 calc R . .
H41B H 0.7708 0.6236 0.9025 0.124 Uiso 1 calc R . .
C42 C 0.7494(5) 0.5816(4) 0.9370(5) 0.090(5) Uani 1 d . . .
H42 H 0.7452 0.5991 0.9576 0.109 Uiso 1 calc R . .
C43 C 0.7202(5) 0.5543(5) 0.9319(5) 0.100(6) Uani 1 d . . .
H43A H 0.6964 0.5671 0.9296 0.120 Uiso 1 calc R . .
H43B H 0.7189 0.5385 0.9539 0.120 Uiso 1 calc R . .
C44 C 0.7261(5) 0.5307(5) 0.8987(5) 0.090(5) Uani 1 d . . .
C45 C 0.7581(5) 0.5374(4) 0.8793(5) 0.085(5) Uani 1 d . . .
C46 C 0.7661(5) 0.5162(5) 0.8495(5) 0.101(6) Uani 1 d . . .
H46 H 0.7891 0.5187 0.8375 0.121 Uiso 1 calc R . .
C47 C 0.7403(4) 0.4909(5) 0.8364(4) 0.092(5) Uani 1 d . . .
H47 H 0.7441 0.4777 0.8143 0.110 Uiso 1 calc R . .
C48 C 0.7079(4) 0.4860(4) 0.8583(4) 0.068(4) Uani 1 d . . .
N5 N 0.7007(3) 0.5065(3) 0.8882(3) 0.071(3) Uani 1 d . . .
C49 C 0.6784(4) 0.4604(4) 0.8481(4) 0.068(4) Uani 1 d . . .
C50 C 0.6832(5) 0.4322(5) 0.8223(4) 0.076(4) Uani 1 d . . .
H50 H 0.7062 0.4289 0.8105 0.091 Uiso 1 calc R . .
C51 C 0.6547(6) 0.4098(5) 0.8147(4) 0.098(6) Uani 1 d . . .
H51 H 0.6582 0.3892 0.7992 0.117 Uiso 1 calc R . .
C52 C 0.6186(5) 0.4173(4) 0.8300(4) 0.073(4) Uani 1 d . . .
H52 H 0.5977 0.4034 0.8234 0.087 Uiso 1 calc R . .
C53 C 0.6168(5) 0.4451(4) 0.8539(4) 0.081(5) Uani 1 d . . .
N6 N 0.6457(3) 0.4670(3) 0.8627(3) 0.072(3) Uani 1 d . . .
C54 C 0.5792(4) 0.4550(4) 0.8720(5) 0.083(5) Uani 1 d . . .
H54A H 0.5686 0.4325 0.8826 0.100 Uiso 1 calc R . .
H54B H 0.5839 0.4723 0.8924 0.100 Uiso 1 calc R . .
C55 C 0.5702(7) 0.5852(6) 0.8038(6) 0.140(8) Uani 1 d . . .
H55A H 0.5706 0.5737 0.7795 0.211 Uiso 1 calc R . .
H55B H 0.5468 0.5976 0.8073 0.211 Uiso 1 calc R . .
H55C H 0.5734 0.5664 0.8226 0.211 Uiso 1 calc R . .
C56 C 0.6017(6) 0.6386(6) 0.7703(5) 0.131(7) Uani 1 d . . .
H56A H 0.5993 0.6224 0.7491 0.196 Uiso 1 calc R . .
H56B H 0.6242 0.6530 0.7681 0.196 Uiso 1 calc R . .
H56C H 0.5806 0.6551 0.7714 0.196 Uiso 1 calc R . .
C57 C 0.6033(7) 0.6148(6) 0.8066(5) 0.123(8) Uani 1 d . . .
C58 C 0.6070(6) 0.6348(6) 0.8411(6) 0.122(7) Uiso 1 d . . .
H58 H 0.5937 0.6587 0.8425 0.147 Uiso 1 calc R . .
C59 C 0.6477(5) 0.6371(6) 0.8310(6) 0.112(6) Uiso 1 d . . .
H59A H 0.6540 0.6578 0.8147 0.134 Uiso 1 calc R . .
H59B H 0.6645 0.6357 0.8522 0.134 Uiso 1 calc R . .
C60 C 0.6423(6) 0.6024(6) 0.8122(5) 0.116(7) Uani 1 d . . .
H60 H 0.6567 0.5997 0.7891 0.139 Uiso 1 calc R . .
C61 C 0.6441(5) 0.5688(5) 0.8382(4) 0.100(6) Uani 1 d . . .
H61A H 0.6699 0.5631 0.8442 0.120 Uiso 1 calc R . .
H61B H 0.6331 0.5471 0.8262 0.120 Uiso 1 calc R . .
C62 C 0.6221(5) 0.5784(6) 0.8744(6) 0.096(6) Uani 1 d . . .
C63 C 0.6028(5) 0.6106(5) 0.8734(4) 0.089(5) Uani 1 d . . .
C64 C 0.5815(5) 0.6176(5) 0.9045(6) 0.106(6) Uani 1 d . . .
H64 H 0.5677 0.6395 0.9059 0.127 Uiso 1 calc R . .
C65 C 0.5804(4) 0.5925(4) 0.9336(5) 0.074(4) Uani 1 d . . .
H65 H 0.5647 0.5965 0.9540 0.089 Uiso 1 calc R . .
C66 C 0.6031(4) 0.5612(4) 0.9318(4) 0.067(4) Uani 1 d . . .
N7 N 0.6227(4) 0.5538(3) 0.9015(4) 0.079(4) Uani 1 d . . .
C67 C 0.6069(4) 0.5350(5) 0.9630(4) 0.080(5) Uani 1 d . . .
C68 C 0.5932(5) 0.5429(5) 0.9969(5) 0.097(5) Uani 1 d . . .
H68 H 0.5812 0.5655 1.0012 0.116 Uiso 1 calc R . .
C69 C 0.5971(5) 0.5173(5) 1.0250(5) 0.094(5) Uani 1 d . . .
H69 H 0.5875 0.5213 1.0488 0.112 Uiso 1 calc R . .
C70 C 0.6164(4) 0.4851(4) 1.0156(4) 0.081(5) Uani 1 d . . .
H70 H 0.6187 0.4659 1.0330 0.097 Uiso 1 calc R . .
C71 C 0.6321(4) 0.4811(4) 0.9808(5) 0.069(4) Uani 1 d . . .
N8 N 0.6287(3) 0.5041(4) 0.9560(3) 0.070(3) Uani 1 d . . .
C72 C 0.6523(4) 0.4475(4) 0.9712(4) 0.081(4) Uani 1 d . . .
H72A H 0.6721 0.4535 0.9537 0.097 Uiso 1 calc R . .
H72B H 0.6637 0.4371 0.9935 0.097 Uiso 1 calc R . .
P1A P 0.4023(2) 0.7323(2) 0.7498(2) 0.182(3) Uani 1 d D . .
F1A F 0.4060(11) 0.7223(10) 0.7924(6) 0.172(3) Uiso 0.266(9) d PD . .
F2A F 0.4000(11) 0.7456(11) 0.7078(6) 0.172(3) Uiso 0.266(9) d PD . .
F3A F 0.4446(6) 0.7479(11) 0.7522(11) 0.172(3) Uiso 0.266(9) d PD . .
F4A F 0.4150(12) 0.6892(6) 0.7392(11) 0.172(3) Uiso 0.266(9) d PD . .
F5A F 0.3588(6) 0.7171(11) 0.7464(12) 0.172(3) Uiso 0.266(9) d PD . .
F6A F 0.3898(12) 0.7744(7) 0.7600(11) 0.172(3) Uiso 0.266(9) d PD . .
P1B P 0.4023(2) 0.7323(2) 0.7498(2) 1.000 Uiso 0.00 d PD . .
F1B F 0.4171(5) 0.7081(5) 0.7829(4) 0.172(3) Uiso 0.734(9) d PD . .
F2B F 0.3867(5) 0.7556(5) 0.7149(4) 0.172(3) Uiso 0.734(9) d PD . .
F3B F 0.3807(5) 0.6962(4) 0.7347(5) 0.172(3) Uiso 0.734(9) d PD . .
F4B F 0.3656(4) 0.7448(5) 0.7741(5) 0.172(3) Uiso 0.734(9) d PD . .
F5B F 0.4236(5) 0.7706(4) 0.7651(5) 0.172(3) Uiso 0.734(9) d PD . .
F6B F 0.4377(4) 0.7207(5) 0.7246(5) 0.172(3) Uiso 0.734(9) d PD . .
P2A P 0.0100(4) 0.8544(4) 0.0022(4) 0.330(8) Uiso 1 d D . .
F7A F -0.0012(10) 0.8794(9) 0.0374(8) 0.260(6) Uiso 0.50 d PD . .
F8A F 0.0222(9) 0.8285(9) -0.0315(8) 0.260(6) Uiso 0.50 d PD . .
F9A F -0.0183(8) 0.8223(8) 0.0164(10) 0.260(6) Uiso 0.50 d PD . .
F10A F -0.0223(8) 0.8781(9) -0.0215(10) 0.260(6) Uiso 0.50 d PD . .
F11A F 0.0377(9) 0.8884(8) -0.0134(9) 0.260(6) Uiso 0.50 d PD . .
F12A F 0.0416(8) 0.8331(9) 0.0256(10) 0.260(6) Uiso 0.50 d PD . .
P2B P 0.0100(4) 0.8544(4) 0.0022(4) 1.000 Uiso 0.00 d PD . .
F7B F 0.0517(6) 0.8668(9) -0.0050(10) 0.260(6) Uiso 0.50 d PD . .
F8B F -0.0294(6) 0.8368(9) 0.0117(9) 0.260(6) Uiso 0.50 d PD . .
F9B F 0.0256(10) 0.8435(10) 0.0435(7) 0.260(6) Uiso 0.50 d PD . .
F10B F -0.0003(10) 0.8975(6) 0.0134(10) 0.260(6) Uiso 0.50 d PD . .
F11B F -0.0034(10) 0.8615(10) -0.0411(7) 0.260(6) Uiso 0.50 d PD . .
F12B F 0.0220(9) 0.8111(6) -0.0066(10) 0.260(6) Uiso 0.50 d PD . .
C75 C 0.2500 0.6745(10) 0.0000 0.227(10) Uiso 1 d SD A 1
H75A H 0.2262 0.6834 0.0086 0.340 Uiso 0.50 calc PR A 1
H75B H 0.2545 0.6834 -0.0249 0.340 Uiso 0.50 calc PR A 1
H75C H 0.2693 0.6834 0.0163 0.340 Uiso 0.50 calc PR A 1
C76 C 0.2500 0.6324(10) 0.0000 0.227(10) Uiso 1 d SD A 1
N10 N 0.2500 0.5994(10) 0.0000 0.227(10) Uiso 1 d SD A 1

loop_
_atom_site_aniso_label
_atom_site_aniso_U_11
_atom_site_aniso_U_22
_atom_site_aniso_U_33
_atom_site_aniso_U_23
_atom_site_aniso_U_13
_atom_site_aniso_U_12
Cu1 0.0736(12) 0.0703(12) 0.0731(12) 0.0068(9) -0.0010(10) 0.0073(9)
C1 0.21(3) 0.122(18) 0.103(15) -0.006(12) 0.045(16) -0.024(17)
C2 0.21(3) 0.14(2) 0.129(19) -0.047(16) 0.032(18) -0.040(17)
C3 0.13(2) 0.081(14) 0.13(2) 0.000(13) 0.013(14) -0.017(12)
C4 0.14(2) 0.16(2) 0.072(14) -0.045(14) -0.034(13) -0.014(17)
C5 0.14(2) 0.091(14) 0.122(19) -0.036(13) -0.020(15) -0.047(13)
C6 0.114(17) 0.060(11) 0.119(18) -0.025(12) -0.013(13) 0.006(10)
C7 0.103(13) 0.084(12) 0.090(12) 0.007(10) 0.002(10) 0.025(10)
C8 0.089(12) 0.117(16) 0.042(9) 0.012(9) -0.008(8) 0.042(11)
C9 0.107(15) 0.114(15) 0.090(14) 0.009(12) 0.005(12) 0.019(12)
C10 0.17(2) 0.135(19) 0.093(15) -0.005(14) -0.041(13) 0.055(17)
C11 0.138(17) 0.097(14) 0.079(13) -0.003(11) 0.018(12) 0.060(12)
C12 0.084(11) 0.075(11) 0.044(9) -0.007(8) -0.017(8) 0.017(9)
N1 0.108(10) 0.052(8) 0.067(8) -0.005(7) -0.010(7) 0.010(7)
C13 0.058(10) 0.108(14) 0.078(12) 0.034(11) -0.002(8) 0.005(9)
C14 0.093(12) 0.072(11) 0.132(15) 0.035(13) 0.000(11) 0.026(10)
C15 0.142(18) 0.079(14) 0.117(17) 0.030(13) 0.038(15) 0.037(13)
C16 0.124(16) 0.062(12) 0.104(17) 0.013(11) 0.037(12) 0.012(10)
C17 0.093(13) 0.122(18) 0.070(12) -0.018(12) -0.001(10) -0.026(12)
N2 0.063(8) 0.082(10) 0.093(11) 0.011(8) 0.004(8) 0.011(7)
C18 0.115(15) 0.105(14) 0.082(12) -0.014(10) 0.002(10) 0.014(12)
C19 0.147(19) 0.117(16) 0.16(2) 0.068(15) 0.078(16) 0.037(13)
C20 0.100(13) 0.115(16) 0.084(13) 0.011(11) 0.026(11) -0.013(12)
C21 0.059(11) 0.115(16) 0.134(17) -0.007(12) 0.028(11) 0.003(10)
C22 0.110(17) 0.110(18) 0.19(2) -0.028(15) 0.041(16) -0.061(14)
C23 0.106(16) 0.098(14) 0.143(18) 0.022(12) 0.067(14) 0.002(12)
C24 0.069(11) 0.083(12) 0.145(17) -0.001(12) 0.014(11) 0.012(9)
C25 0.085(13) 0.078(11) 0.100(13) 0.021(10) -0.014(10) 0.020(10)
C26 0.086(13) 0.086(12) 0.085(13) -0.010(10) -0.005(10) 0.004(10)
C27 0.063(11) 0.154(19) 0.095(14) 0.021(13) -0.007(10) 0.012(11)
C28 0.079(13) 0.105(13) 0.086(11) 0.010(10) 0.005(10) -0.008(11)
C29 0.057(10) 0.055(9) 0.084(11) 0.004(8) -0.011(8) 0.016(8)
N3 0.078(8) 0.068(8) 0.083(9) 0.015(7) 0.011(8) -0.013(7)
C30 0.087(12) 0.067(10) 0.067(10) 0.021(8) 0.004(9) 0.007(9)
C31 0.083(12) 0.076(11) 0.087(11) 0.015(9) -0.002(9) 0.029(9)
C32 0.073(13) 0.15(2) 0.18(2) 0.026(17) 0.031(15) 0.073(15)
C33 0.20(3) 0.074(12) 0.092(14) -0.015(10) 0.075(15) -0.052(14)
C34 0.090(13) 0.061(10) 0.079(11) 0.008(8) 0.009(9) -0.001(9)
N4 0.047(7) 0.069(7) 0.066(8) -0.010(6) 0.005(6) 0.009(6)
C35 0.084(11) 0.090(12) 0.053(9) 0.006(8) 0.003(8) -0.003(9)
C36 0.113(14) 0.079(11) 0.077(11) -0.024(9) 0.019(10) -0.025(11)
Cu2 0.0711(12) 0.0753(13) 0.0794(13) -0.0109(10) 0.0117(10) 0.0043(10)
C37 0.13(2) 0.14(2) 0.17(2) -0.054(17) -0.012(16) 0.008(15)
C38 0.081(14) 0.15(2) 0.25(3) -0.09(2) -0.013(15) -0.029(13)
C39 0.101(15) 0.097(15) 0.114(17) 0.002(12) 0.005(11) 0.032(12)
C40 0.099(14) 0.088(14) 0.135(19) 0.009(12) 0.050(13) -0.016(11)
C41 0.098(13) 0.068(11) 0.143(17) 0.006(12) 0.010(12) -0.009(10)
C42 0.091(12) 0.070(10) 0.110(14) -0.049(10) -0.013(11) -0.002(10)
C43 0.087(13) 0.069(11) 0.143(17) -0.029(11) -0.005(11) -0.001(9)
C44 0.080(11) 0.089(12) 0.100(13) -0.040(11) 0.042(10) -0.024(9)
C45 0.096(14) 0.079(12) 0.080(11) -0.010(9) 0.008(10) -0.010(10)
C46 0.088(13) 0.119(15) 0.095(14) -0.033(12) 0.025(10) -0.026(11)
C47 0.092(12) 0.101(13) 0.083(11) -0.022(10) 0.055(10) -0.007(10)
C48 0.062(10) 0.075(11) 0.067(10) 0.007(8) -0.003(8) -0.007(8)
N5 0.077(8) 0.060(8) 0.075(9) -0.010(6) -0.004(6) 0.005(7)
C49 0.068(11) 0.071(10) 0.064(10) -0.006(8) -0.005(8) 0.013(8)
C50 0.085(12) 0.088(12) 0.056(10) -0.013(9) 0.016(8) 0.007(10)
C51 0.131(17) 0.111(15) 0.052(10) -0.032(9) 0.008(10) 0.011(14)
C52 0.105(13) 0.067(10) 0.047(9) -0.012(7) 0.009(8) -0.003(9)
C53 0.108(14) 0.070(11) 0.065(10) 0.017(9) 0.035(10) 0.022(10)
N6 0.053(8) 0.082(9) 0.080(9) 0.008(7) 0.008(7) -0.009(7)
C54 0.052(10) 0.085(12) 0.113(13) -0.015(10) 0.005(9) 0.005(8)
C55 0.16(2) 0.134(19) 0.123(18) -0.028(14) -0.060(16) 0.000(17)
C56 0.114(16) 0.151(19) 0.128(17) 0.015(14) -0.036(13) 0.000(14)
C57 0.17(2) 0.117(16) 0.084(13) 0.016(12) -0.023(14) 0.058(16)
C60 0.128(17) 0.133(18) 0.086(13) 0.064(13) 0.015(11) 0.018(14)
C61 0.086(12) 0.131(15) 0.083(12) 0.006(11) 0.017(9) 0.054(11)
C62 0.078(12) 0.102(15) 0.109(16) -0.034(12) 0.031(10) 0.004(11)
C63 0.086(12) 0.096(13) 0.084(12) -0.008(10) 0.012(10) 0.013(10)
C64 0.082(12) 0.108(15) 0.126(16) -0.046(14) 0.021(12) 0.044(10)
C65 0.082(11) 0.056(10) 0.085(11) -0.001(9) 0.018(9) 0.011(8)
C66 0.070(10) 0.064(10) 0.067(10) -0.017(8) 0.017(8) -0.010(8)
N7 0.106(10) 0.063(8) 0.067(9) 0.007(7) 0.020(8) -0.005(7)
C67 0.073(11) 0.106(14) 0.062(11) -0.011(10) 0.004(8) -0.028(10)
C68 0.103(13) 0.100(13) 0.087(13) -0.017(11) 0.032(11) 0.017(10)
C69 0.113(14) 0.100(13) 0.068(11) 0.007(10) 0.023(10) 0.024(11)
C70 0.100(12) 0.080(12) 0.064(11) 0.026(8) 0.002(9) 0.011(9)
C71 0.074(11) 0.066(10) 0.067(11) 0.000(9) -0.009(8) 0.017(8)
N8 0.067(8) 0.069(9) 0.075(9) -0.006(7) -0.009(6) 0.014(7)
C72 0.085(11) 0.075(11) 0.082(11) -0.028(8) 0.011(9) -0.013(9)
P1A 0.231(9) 0.169(7) 0.148(6) 0.047(6) 0.021(7) -0.060(6)

loop_
_atom_type_symbol
_atom_type_description
_atom_type_scat_dispersion_real
_atom_type_scat_dispersion_imag
_atom_type_scat_source
C C 0.0033 0.0016 'International Tables Vol C Tables 4.2.6.8 and 6.1.1.4'
H H 0.0000 0.0000 'International Tables Vol C Tables 4.2.6.8 and 6.1.1.4'
N N 0.0061 0.0033 'International Tables Vol C Tables 4.2.6.8 and 6.1.1.4'
F F 0.0171 0.0103 'International Tables Vol C Tables 4.2.6.8 and 6.1.1.4'
P P 0.1023 0.0942 'International Tables Vol C Tables 4.2.6.8 and 6.1.1.4'
Cu Cu 0.3201 1.2651 'International Tables Vol C Tables 4.2.6.8 and 6.1.1.4'

loop_
_geom_angle_atom_site_label_1
_geom_angle_atom_site_label_2
_geom_angle_atom_site_label_3
_geom_angle
_geom_angle_site_symmetry_1
_geom_angle_site_symmetry_3
N4 Cu1 N3 80.5(5) . .
N4 Cu1 N1 119.2(5) . .
N3 Cu1 N1 121.1(5) . .
N4 Cu1 N2 132.3(5) . .
N3 Cu1 N2 127.4(5) . .
N1 Cu1 N2 81.7(6) . .
C6 C3 C4 86.3(18) . .
C6 C3 C1 125(2) . .
C4 C3 C1 120(2) . .
C6 C3 C2 118.2(18) . .
C4 C3 C2 108.5(19) . .
C1 C3 C2 99.2(18) . .
C6 C3 C5 47.0(12) . .
C4 C3 C5 45.3(11) . .
C1 C3 C5 155.4(16) . .
C2 C3 C5 104.5(15) . .
C5 C4 C3 84.1(19) . .
C5 C4 C9 106.5(15) . .
C3 C4 C9 105.3(17) . .
C5 C4 C6 46.5(12) . .
C3 C4 C6 43.5(11) . .
C9 C4 C6 94.0(12) . .
C4 C5 C6 88.4(18) . .
C4 C5 C3 50.5(13) . .
C6 C5 C3 44.0(12) . .
C3 C6 C5 89.0(19) . .
C3 C6 C7 112.5(19) . .
C5 C6 C7 110.8(16) . .
C3 C6 C4 50.2(13) . .
C5 C6 C4 45.2(12) . .
C7 C6 C4 101.8(13) . .
C6 C7 C8 115.1(16) . .
N1 C8 C9 121.3(15) . .
N1 C8 C7 125.1(15) . .
C9 C8 C7 113.4(17) . .
C10 C9 C8 119.9(18) . .
C10 C9 C4 124.3(19) . .
C8 C9 C4 115.2(17) . .
C11 C10 C9 115.3(18) . .
C10 C11 C12 120.9(16) . .
N1 C12 C11 120.7(14) . .
N1 C12 C13 117.9(13) . .
C11 C12 C13 121.1(15) . .
C8 N1 C12 121.7(13) . .
C8 N1 Cu1 124.6(10) . .
C12 N1 Cu1 113.4(10) . .
N2 C13 C12 118.6(14) . .
N2 C13 C14 115.7(17) . .
C12 C13 C14 125.7(16) . .
C15 C14 C13 119.8(18) . .
C16 C15 C14 118.3(18) . .
C17 C16 C15 121.8(19) . .
N2 C17 C16 122.2(19) . .
N2 C17 C36 116.7(19) . 12_565
C16 C17 C36 120.6(19) . 12_565
C17 N2 C13 121.9(15) . .
C17 N2 Cu1 129.4(14) . .
C13 N2 Cu1 108.3(11) . .
C18 C20 C19 117.5(17) . .
C18 C20 C23 122.4(16) . .
C19 C20 C23 107.4(15) . .
C18 C20 C21 116.3(15) . .
C19 C20 C21 104.0(16) . .
C23 C20 C21 83.1(14) . .
C22 C21 C26 109.7(14) . .
C22 C21 C20 89.3(16) . .
C26 C21 C20 104.5(14) . .
C21 C22 C23 89.4(15) . .
C24 C23 C22 110.4(17) . .
C24 C23 C20 105.9(14) . .
C22 C23 C20 87.1(15) . .
C23 C24 C25 110.8(15) . .
N3 C25 C26 122.2(15) . .
N3 C25 C24 119.1(14) . .
C26 C25 C24 118.3(17) . .
C27 C26 C25 117.7(17) . .
C27 C26 C21 126.3(17) . .
C25 C26 C21 115.9(17) . .
C26 C27 C28 119.9(17) . .
C29 C28 C27 118.9(17) . .
N3 C29 C28 122.6(15) . .
N3 C29 C30 114.3(13) . .
C28 C29 C30 122.7(15) . .
C29 N3 C25 118.4(13) . .
C29 N3 Cu1 116.0(10) . .
C25 N3 Cu1 125.2(11) . .
N4 C30 C31 119.1(14) . .
N4 C30 C29 115.8(12) . .
C31 C30 C29 124.5(15) . .
C30 C31 C32 129.6(16) . .
C33 C32 C31 107(2) . .
C32 C33 C34 127(2) . .
N4 C34 C35 119.5(13) . .
N4 C34 C33 118.9(16) . .
C35 C34 C33 121.6(16) . .
C34 N4 C30 118.3(13) . .
C34 N4 Cu1 129.3(10) . .
C30 N4 Cu1 112.2(9) . .
C34 C35 C36 116.2(13) . .
C17 C36 C35 114.1(14) 6_456 .
N5 Cu2 N7 114.3(5) . .
N5 Cu2 N8 127.8(5) . .
N7 Cu2 N8 83.9(5) . .
N5 Cu2 N6 81.3(5) . .
N7 Cu2 N6 122.7(5) . .
N8 Cu2 N6 131.0(5) . .
C38 C39 C42 116.6(16) . .
C38 C39 C37 104.3(17) . .
C42 C39 C37 117.7(18) . .
C38 C39 C40 118.2(19) . .
C42 C39 C40 81.1(13) . .
C37 C39 C40 118.5(17) . .
C41 C40 C45 107.5(16) . .
C41 C40 C39 89.3(15) . .
C45 C40 C39 107.7(14) . .
C40 C41 C42 87.2(14) . .
C43 C42 C41 109.5(14) . .
C43 C42 C39 112.4(14) . .
C41 C42 C39 88.9(14) . .
C42 C43 C44 112.5(15) . .
N5 C44 C45 123.6(15) . .
N5 C44 C43 120.7(14) . .
C45 C44 C43 115.7(15) . .
C46 C45 C44 119.1(15) . .
C46 C45 C40 124.6(16) . .
C44 C45 C40 116.3(15) . .
C45 C46 C47 120.0(15) . .
C46 C47 C48 116.5(14) . .
N5 C48 C47 122.6(14) . .
N5 C48 C49 114.5(13) . .
C47 C48 C49 122.6(15) . .
C44 N5 C48 117.7(13) . .
C44 N5 Cu2 126.6(10) . .
C48 N5 Cu2 114.0(9) . .
N6 C49 C50 121.0(14) . .
N6 C49 C48 116.0(13) . .
C50 C49 C48 122.8(15) . .
C51 C50 C49 118.9(15) . .
C50 C51 C52 120.2(14) . .
C53 C52 C51 115.9(16) . .
C52 C53 N6 124.0(15) . .
C52 C53 C54 119.6(17) . .
N6 C53 C54 116.3(14) . .
C49 N6 C53 119.6(13) . .
C49 N6 Cu2 112.0(10) . .
C53 N6 Cu2 127.4(10) . .
C72 C54 C53 115.4(14) 10_646 .
C58 C57 C60 86.8(17) . .
C58 C57 C56 116.7(19) . .
C60 C57 C56 108.1(18) . .
C58 C57 C55 117.2(19) . .
C60 C57 C55 120.8(17) . .
C56 C57 C55 106.5(17) . .
C58 C57 C59 49.0(12) . .
C60 C57 C59 45.8(12) . .
C56 C57 C59 100.1(16) . .
C55 C57 C59 153.3(15) . .
C57 C58 C63 112.2(18) . .
C57 C58 C59 84.9(18) . .
C63 C58 C59 108.8(17) . .
C60 C59 C58 86.2(16) . .
C60 C59 C57 48.0(11) . .
C58 C59 C57 46.1(11) . .
C59 C60 C57 86.2(17) . .
C59 C60 C61 113.2(16) . .
C57 C60 C61 111.0(15) . .
C60 C61 C62 108.2(14) . .
N7 C62 C63 127.1(15) . .
N7 C62 C61 117.5(16) . .
C63 C62 C61 115.3(18) . .
C62 C63 C64 114.8(17) . .
C62 C63 C58 118.7(17) . .
C64 C63 C58 126.5(18) . .
C65 C64 C63 120.9(15) . .
C64 C65 C66 118.3(14) . .
N7 C66 C65 120.8(14) . .
N7 C66 C67 116.8(14) . .
C65 C66 C67 122.4(14) . .
C62 N7 C66 117.8(13) . .
C62 N7 Cu2 129.3(11) . .
C66 N7 Cu2 112.8(10) . .
C68 C67 N8 123.0(16) . .
C68 C67 C66 121.4(17) . .
N8 C67 C66 115.2(13) . .
C67 C68 C69 119.2(16) . .
C68 C69 C70 115.4(14) . .
C71 C70 C69 120.7(14) . .
N8 C71 C70 123.3(14) . .
N8 C71 C72 116.1(15) . .
C70 C71 C72 120.5(15) . .
C71 N8 C67 117.8(13) . .
C71 N8 Cu2 131.2(11) . .
C67 N8 Cu2 111.0(10) . .
C54 C72 C71 110.7(14) 7_665 .
F1B P1A F1A 27.0(15) . .
F1B P1A F2A 155.2(15) . .
F1A P1A F2A 175.4(19) . .
F1B P1A F3B 88.3(9) . .
F1A P1A F3B 100.6(16) . .
F2A P1A F3B 84.0(17) . .
F1B P1A F6B 90.9(10) . .
F1A P1A F6B 114.9(15) . .
F2A P1A F6B 65.5(15) . .
F3B P1A F6B 89.0(10) . .
F1B P1A F3A 80.5(16) . .
F1A P1A F3A 87.1(15) . .
F2A P1A F3A 89.8(15) . .
F3B P1A F3A 138.5(14) . .
F6B P1A F3A 51.8(15) . .
F1B P1A F2B 177.6(11) . .
F1A P1A F2B 154.6(15) . .
F2A P1A F2B 23.5(15) . .
F3B P1A F2B 89.4(10) . .
F6B P1A F2B 88.3(9) . .
F3A P1A F2B 100.8(16) . .
F1B P1A F6A 116.2(15) . .
F1A P1A F6A 90.9(14) . .
F2A P1A F6A 85.4(14) . .
F3B P1A F6A 134.2(16) . .
F6B P1A F6A 125.8(15) . .
F3A P1A F6A 85.7(15) . .
F2B P1A F6A 66.0(15) . .
F1B P1A F4B 91.2(9) . .
F1A P1A F4B 67.3(15) . .
F2A P1A F4B 112.4(15) . .
F3B P1A F4B 90.8(9) . .
F6B P1A F4B 177.9(10) . .
F3A P1A F4B 128.9(16) . .
F2B P1A F4B 89.5(9) . .
F6A P1A F4B 53.3(15) . .
F1B P1A F4A 64.1(15) . .
F1A P1A F4A 89.4(14) . .
F2A P1A F4A 94.3(14) . .
F3B P1A F4A 45.6(13) . .
F6B P1A F4A 54.1(14) . .
F3A P1A F4A 94.4(14) . .
F2B P1A F4A 113.7(16) . .
F6A P1A F4A 179.7(11) . .
F4B P1A F4A 126.8(15) . .
F1B P1A F5A 101.1(16) . .
F1A P1A F5A 94.3(15) . .
F2A P1A F5A 88.8(14) . .
F3B P1A F5A 41.9(14) . .
F6B P1A F5A 128.0(16) . .
F3A P1A F5A 178.5(15) . .
F2B P1A F5A 77.6(16) . .
F6A P1A F5A 93.6(14) . .
F4B P1A F5A 51.2(15) . .
F4A P1A F5A 86.3(14) . .
F1B P1A F5B 93.1(10) . .
F1A P1A F5B 80.2(16) . .
F2A P1A F5B 95.2(17) . .
F3B P1A F5B 178.2(10) . .
F6B P1A F5B 92.1(9) . .
F3A P1A F5B 42.9(14) . .
F2B P1A F5B 89.2(9) . .
F6A P1A F5B 44.1(14) . .
F4B P1A F5B 88.1(10) . .
F4A P1A F5B 136.1(15) . .
F5A P1A F5B 136.6(14) . .
F1B F1A P1A 75.6(14) . .
F2B F2A P1A 80.3(17) . .
F2B F2A F6B 136(2) . .
P1A F2A F6B 58.0(9) . .
F5B F3A F6B 128.9(19) . .
F5B F3A P1A 70.7(12) . .
F6B F3A P1A 63.9(10) . .
F3B F4A F6B 110(2) . .
F3B F4A P1A 65.1(11) . .
F6B F4A P1A 61.5(10) . .
F3B F4A F1B 94.6(19) . .
F6B F4A F1B 89.9(17) . .
P1A F4A F1B 55.3(9) . .
F3B F5A F4B 125.6(19) . .
F3B F5A P1A 66.5(11) . .
F4B F5A P1A 63.8(9) . .
F5B F6A F4B 117(2) . .
F5B F6A P1A 70.0(12) . .
F4B F6A P1A 64.2(11) . .
F5B F6A F2B 99(2) . .
F4B F6A F2B 90.1(18) . .
P1A F6A F2B 56.7(10) . .
F1A F1B P1A 77.4(15) . .
F1A F1B F4A 133(3) . .
P1A F1B F4A 60.6(10) . .
F2A F2B P1A 76.2(15) . .
F2A F2B F6A 122(3) . .
P1A F2B F6A 57.3(10) . .
F5A F3B F4A 137(2) . .
F5A F3B P1A 71.6(13) . .
F4A F3B P1A 69.3(12) . .
F6A F4B F5A 111.6(19) . .
F6A F4B P1A 62.6(10) . .
F5A F4B P1A 65.0(10) . .
F3A F5B F6A 129(2) . .
F3A F5B P1A 66.4(12) . .
F6A F5B P1A 65.9(11) . .
F3A F6B F4A 111.9(19) . .
F3A F6B P1A 64.3(10) . .
F4A F6B P1A 64.4(10) . .
F3A F6B F2A 91.6(18) . .
F4A F6B F2A 94.9(18) . .
P1A F6B F2A 56.5(10) . .
F8A P2A F7B 77.4(16) . .
F8A P2A F8B 100.1(18) . .
F7B P2A F8B 171.9(18) . .
F8A P2A F12A 85.7(14) . .
F7B P2A F12A 63.4(16) . .
F8B P2A F12A 108.9(19) . .
F8A P2A F7A 177.4(17) . .
F7B P2A F7A 102.1(18) . .
F8B P2A F7A 80.1(18) . .
F12A P2A F7A 91.8(14) . .
F8A P2A F9A 89.7(14) . .
F7B P2A F9A 147.6(18) . .
F8B P2A F9A 24.3(17) . .
F12A P2A F9A 86.4(15) . .
F7A P2A F9A 89.5(14) . .
F8A P2A F10B 143.4(18) . .
F7B P2A F10B 89.4(14) . .
F8B P2A F10B 96.9(15) . .
F12A P2A F10B 118.7(17) . .
F7A P2A F10B 38.8(14) . .
F9A P2A F10B 116.8(18) . .
F8A P2A F11B 56.7(15) . .
F7B P2A F11B 94.6(15) . .
F8B P2A F11B 90.2(14) . .
F12A P2A F11B 140.8(17) . .
F7A P2A F11B 125.9(17) . .
F9A P2A F11B 102.9(19) . .
F10B P2A F11B 91.3(15) . .
F8A P2A F9B 117.2(17) . .
F7B P2A F9B 83.8(14) . .
F8B P2A F9B 90.7(15) . .
F12A P2A F9B 33.7(15) . .
F7A P2A F9B 60.2(15) . .
F9A P2A F9B 75.9(18) . .
F10B P2A F9B 94.6(13) . .
F11B P2A F9B 173.9(15) . .
F8A P2A F12B 39.4(15) . .
F7B P2A F12B 89.3(14) . .
F8B P2A F12B 84.1(14) . .
F12A P2A F12B 57.6(16) . .
F7A P2A F12B 138.2(17) . .
F9A P2A F12B 63.3(16) . .
F10B P2A F12B 176.2(15) . .
F11B P2A F12B 92.4(13) . .
F9B P2A F12B 81.7(14) . .
F8A P2A F11A 90.6(14) . .
F7B P2A F11A 34.6(15) . .
F8B P2A F11A 153.4(18) . .
F12A P2A F11A 96.0(13) . .
F7A P2A F11A 90.3(14) . .
F9A P2A F11A 177.7(16) . .
F10B P2A F11A 61.9(15) . .
F11B P2A F11A 75.3(17) . .
F9B P2A F11A 106.0(18) . .
F12B P2A F11A 118.1(17) . .
F8A P2A F10A 95.8(14) . .
F7B P2A F10A 115.6(18) . .
F8B P2A F10A 72.1(17) . .
F12A P2A F10A 178.0(16) . .
F7A P2A F10A 86.7(14) . .
F9A P2A F10A 94.9(13) . .
F10B P2A F10A 59.3(15) . .
F11B P2A F10A 40.4(14) . .
F9B P2A F10A 145.3(16) . .
F12B P2A F10A 124.4(16) . .
F11A P2A F10A 82.7(14) . .
F10B F7A F9B 125(2) . .
F10B F7A P2A 72.5(14) . .
F9B F7A P2A 60.9(11) . .
F12B F8A F11B 128(3) . .
F12B F8A P2A 73.1(15) . .
F11B F8A P2A 63.6(11) . .
F8B F9A P2A 75(2) . .
F8B F9A F12B 124(4) . .
P2A F9A F12B 59.0(9) . .
F11B F10A F10B 114(2) . .
F11B F10A P2A 68.7(10) . .
F10B F10A P2A 59.5(9) . .
F7B F11A P2A 67.9(14) . .
F7B F11A F10B 113(3) . .
P2A F11A F10B 58.3(9) . .
F9B F12A F12B 116(3) . .
F9B F12A P2A 74.9(13) . .
F12B F12A P2A 62.4(10) . .
F9B F12A F7B 107(3) . .
F12B F12A F7B 88.7(19) . .
P2A F12A F7B 57.6(10) . .
F11A F7B P2A 77.5(17) . .
F11A F7B F12A 132(2) . .
P2A F7B F12A 59.0(11) . .
F9A F8B P2A 81(2) . .
F12A F9B F7A 126(2) . .
F12A F9B P2A 71.4(12) . .
F7A F9B P2A 58.9(10) . .
F7A F10B F10A 110(3) . .
F7A F10B P2A 68.6(13) . .
F10A F10B P2A 61.2(9) . .
F7A F10B F11A 111(2) . .
F10A F10B F11A 82.6(16) . .
P2A F10B F11A 59.8(9) . .
F10A F11B F8A 128.1(17) . .
F10A F11B P2A 70.9(11) . .
F8A F11B P2A 59.7(10) . .
F8A F12B F12A 108(3) . .
F8A F12B P2A 67.4(13) . .
F12A F12B P2A 60.0(9) . .
F8A F12B F9A 105(2) . .
F12A F12B F9A 84.6(16) . .
P2A F12B F9A 57.7(9) . .
N10 C76 C75 180.000(9) . .

loop_
_geom_bond_atom_site_label_1
_geom_bond_atom_site_label_2
_geom_bond_distance
_geom_bond_site_symmetry_2
Cu1 N4 2.012(12) .
Cu1 N3 2.010(13) .
Cu1 N1 2.025(13) .
Cu1 N2 2.064(12) .
C1 C3 1.55(3) .
C2 C3 1.58(3) .
C3 C6 1.36(3) .
C3 C4 1.52(3) .
C3 C5 1.96(3) .
C4 C5 1.40(3) .
C4 C9 1.65(3) .
C4 C6 1.98(3) .
C5 C6 1.43(2) .
C6 C7 1.48(2) .
C7 C8 1.47(2) .
C8 N1 1.285(19) .
C8 C9 1.40(2) .
C9 C10 1.39(2) .
C10 C11 1.38(3) .
C11 C12 1.40(2) .
C12 N1 1.296(17) .
C12 C13 1.40(2) .
C13 N2 1.386(19) .
C13 C14 1.47(2) .
C14 C15 1.40(3) .
C15 C16 1.35(3) .
C16 C17 1.35(2) .
C17 N2 1.31(2) .
C17 C36 1.48(2) 12_565
C18 C20 1.48(2) .
C19 C20 1.56(2) .
C20 C23 1.62(3) .
C20 C21 1.62(3) .
C21 C22 1.50(3) .
C21 C26 1.55(2) .
C22 C23 1.56(3) .
C23 C24 1.54(2) .
C24 C25 1.56(2) .
C25 N3 1.344(19) .
C25 C26 1.39(2) .
C26 C27 1.35(2) .
C27 C28 1.37(2) .
C28 C29 1.37(2) .
C29 N3 1.303(17) .
C29 C30 1.45(2) .
C30 N4 1.379(17) .
C30 C31 1.409(19) .
C31 C32 1.41(3) .
C32 C33 1.29(3) .
C33 C34 1.61(2) .
C34 N4 1.261(17) .
C34 C35 1.52(2) .
C35 C36 1.58(2) .
C36 C17 1.48(2) 6_456
Cu2 N5 1.996(12) .
Cu2 N7 2.012(13) .
Cu2 N8 2.030(12) .
Cu2 N6 2.060(13) .
C37 C39 1.59(3) .
C38 C39 1.49(3) .
C39 C42 1.53(2) .
C39 C40 1.61(3) .
C40 C41 1.44(2) .
C40 C45 1.54(2) .
C41 C42 1.53(2) .
C42 C43 1.47(2) .
C43 C44 1.51(2) .
C44 N5 1.338(17) .
C44 C45 1.39(2) .
C45 C46 1.37(2) .
C46 C47 1.40(2) .
C47 C48 1.439(19) .
C48 N5 1.350(17) .
C48 C49 1.48(2) .
C49 N6 1.330(17) .
C49 C50 1.404(19) .
C50 C51 1.35(2) .
C51 C52 1.46(2) .
C52 C53 1.34(2) .
C53 N6 1.36(2) .
C53 C54 1.57(2) .
C54 C72 1.447(19) 10_646
C55 C57 1.62(3) .
C56 C57 1.59(2) .
C57 C58 1.46(3) .
C57 C60 1.51(3) .
C57 C59 2.02(3) .
C58 C63 1.48(2) .
C58 C59 1.53(3) .
C59 C60 1.45(3) .
C60 C61 1.56(2) .
C61 C62 1.58(2) .
C62 N7 1.34(2) .
C62 C63 1.37(2) .
C63 C64 1.40(2) .
C64 C65 1.40(2) .
C65 C66 1.416(19) .
C66 N7 1.344(17) .
C66 C67 1.50(2) .
C67 C68 1.36(2) .
C67 N8 1.40(2) .
C68 C69 1.40(2) .
C69 C70 1.42(2) .
C70 C71 1.40(2) .
C71 N8 1.243(17) .
C71 C72 1.474(19) .
C72 C54 1.447(19) 7_665
P1A F1B 1.591(14) .
P1A F1A 1.603(16) .
P1A F2A 1.613(16) .
P1A F3B 1.634(14) .
P1A F6B 1.642(14) .
P1A F3A 1.648(17) .
P1A F2B 1.638(14) .
P1A F6A 1.649(17) .
P1A F4B 1.672(14) .
P1A F4A 1.685(17) .
P1A F5A 1.690(17) .
P1A F5B 1.697(14) .
F1A F1B 0.75(4) .
F2A F2B 0.66(4) .
F2A F6B 1.76(4) .
F3A F5B 1.22(4) .
F3A F6B 1.44(4) .
F4A F3B 1.29(4) .
F4A F6B 1.51(4) .
F4A F1B 1.74(4) .
F5A F3B 1.19(4) .
F5A F4B 1.45(4) .
F6A F5B 1.26(4) .
F6A F4B 1.49(4) .
F6A F2B 1.79(4) .
P2A F8A 1.614(16) .
P2A F7B 1.609(16) .
P2A F8B 1.615(17) .
P2A F12A 1.634(16) .
P2A F7A 1.631(16) .
P2A F9A 1.649(16) .
P2A F10B 1.670(16) .
P2A F11B 1.675(16) .
P2A F9B 1.665(16) .
P2A F12B 1.673(16) .
P2A F11A 1.696(17) .
P2A F10A 1.700(16) .
F7A F10B 1.10(4) .
F7A F9B 1.65(4) .
F8A F12B 1.11(4) .
F8A F11B 1.56(4) .
F9A F8B 0.69(5) .
F9A F12B 1.74(4) .
F10A F11B 1.17(4) .
F10A F10B 1.67(4) .
F11A F7B 0.99(4) .
F11A F10B 1.73(4) .
F12A F9B 0.96(4) .
F12A F12B 1.59(4) .
F12A F7B 1.70(4) .
C75 C76 1.537(8) .
C76 N10 1.207(8) .
